data_4114507
loop_
_publ_author_name
'Tamaki Nakano'
'Tohru Yade'

_publ_contact_author
;
        Tamaki Nakano
        Graduate School of Materials Science, Nara Institute 
        of Science and Technology (NAIST), Takayama-cho 
        8916-5, Ikoma, Nara 630-0101, Japan
;
_publ_contact_author_email nakano@ms.aist-nara.ac.jp.
_publ_contact_author_fax '81 743 72 6081'
_publ_contact_author_phone '81 743 72 6081'
_publ_section_title
;
 Synthesis, Structure, and Photophysical and Electrochemical Properties of
 a \p-Stacked Polymer
;
_journal_name_full 'Journal of the American Chemical Society'
_journal_page_first 15474
_journal_page_last 15484
_journal_paper_doi 10.1021/ja037836x
_journal_volume 125
_journal_year 2003
_chemical_formula_moiety 'C55 H40 '
_chemical_formula_sum 'C55 H40'
_chemical_formula_weight 700.92
_space_group_IT_number 15
_symmetry_cell_setting monoclinic
_symmetry_Int_Tables_number 15
_symmetry_space_group_name_Hall '-C 2yc'
_symmetry_space_group_name_H-M 'C 1 2/c 1'
_cell_angle_alpha 90
_cell_angle_beta 103.475(4)
_cell_angle_gamma 90
_cell_formula_units_Z 4
_cell_length_a 16.3629(9)
_cell_length_b 15.273(1)
_cell_length_c 15.5365(7)
_cell_measurement_reflns_used 10575
_cell_measurement_temperature 296.2
_cell_measurement_theta_max 27.5
_cell_measurement_theta_min 2.6
_cell_volume 3775.9(4)
_computing_cell_refinement PROCESS-AUTO
_computing_data_collection PROCESS-AUTO
_computing_data_reduction 'teXsan Ver. 1.10'
_computing_publication_material 'teXsan Ver. 1.10'
_computing_structure_refinement 'teXsan Ver. 1.10'
_computing_structure_solution
;
SAPI91 (Fan, 1991)
;
_diffrn_ambient_temperature 296.2
_diffrn_measurement_device RAXIS-RAPID
_diffrn_orient_matrix_UB_11 0.05881
_diffrn_orient_matrix_UB_12 0.02308
_diffrn_orient_matrix_UB_13 0.01387
_diffrn_orient_matrix_UB_21 -0.01232
_diffrn_orient_matrix_UB_22 0.03271
_diffrn_orient_matrix_UB_23 -0.05733
_diffrn_orient_matrix_UB_31 -0.01842
_diffrn_orient_matrix_UB_32 0.05181
_diffrn_orient_matrix_UB_33 0.03002
_diffrn_radiation_detector 'scintillation counter'
_diffrn_radiation_monochromator graphite
_diffrn_radiation_source 'X-ray tube'
_diffrn_radiation_type 'Mo K\a'
_diffrn_radiation_wavelength 0.7107
_diffrn_reflns_av_R_equivalents 0.01913
_diffrn_reflns_limit_h_max 21
_diffrn_reflns_limit_h_min -21
_diffrn_reflns_limit_k_max 19
_diffrn_reflns_limit_k_min -19
_diffrn_reflns_limit_l_max 20
_diffrn_reflns_limit_l_min -20
_diffrn_reflns_number 7865
_diffrn_reflns_reduction_process 'Lp corrections applied'
_diffrn_reflns_theta_max 27.48
_diffrn_reflns_theta_min 1.85
_diffrn_standards_decay_% 0.00
_diffrn_standards_interval_count 0
_diffrn_standards_number 0
_exptl_absorpt_coefficient_mu 0.035
_exptl_crystal_colour colorless
_exptl_crystal_density_diffrn 1.232
_exptl_crystal_description block
_exptl_crystal_F_000 740.00
_exptl_crystal_size_max 0.20
_exptl_crystal_size_mid 0.20
_exptl_crystal_size_min 0.08
_refine_diff_density_max 0.22
_refine_diff_density_min -0.20
_refine_ls_extinction_coef 0.000000609
_refine_ls_extinction_expression 'equ(3) Acta Cryst.(1968) A24, p213.'
_refine_ls_extinction_method 'Zachariasen (1967)'
_refine_ls_goodness_of_fit_all 1.401
_refine_ls_goodness_of_fit_ref 1.401
_refine_ls_hydrogen_treatment noref
_refine_ls_matrix_type full
_refine_ls_number_constraints 0
_refine_ls_number_parameters 278
_refine_ls_number_reflns 4300
_refine_ls_number_restraints 0
_refine_ls_R_factor_all 0.0597
_refine_ls_R_factor_gt 0.042
_refine_ls_shift/su_max 8.9103
_refine_ls_shift/su_mean 0.0000
_refine_ls_structure_factor_coef Fsqd
_refine_ls_weighting_details 'w = 1/[\s^2^(Fo) + 0.00010|Fo|^2^]'
_refine_ls_weighting_scheme sigma
_refine_ls_wR_factor_all 0.0777
_reflns_number_gt 4300
_reflns_number_total 4328
_reflns_threshold_expression I>-10.00\s(I)
_cod_data_source_file ja037836xsi20030808_093052.cif
_cod_data_source_block '_1(n=4)'
_cod_original_cell_volume 3775.9(3)
_cod_original_sg_symbol_H-M 'C 2/c '
_cod_original_formula_sum 'C55 H40 '
_cod_database_code 4114507

loop_
_symmetry_equiv_pos_as_xyz
'   +x,   +y,   +z'
'   -x,   +y,1/2-z'
'   -x,   -y,   -z'
'   +x,   -y,1/2+z'
'1/2+x,1/2+y,   +z'
1/2-x,1/2+y,1/2-z
'1/2-x,1/2-y,   -z'
1/2+x,1/2-y,1/2+z

loop_
_atom_site_label
_atom_site_fract_x
_atom_site_fract_y
_atom_site_fract_z
_atom_site_U_iso_or_equiv
_atom_site_occupancy
_atom_site_refinement_flags
_atom_site_adp_type
_atom_site_calc_flag
C(1) 0.65000(8) 0.31442(8) 0.08578(8) 0.0378(4) 1.03(1) . Uani d
C(2) 0.74569(8) 0.31140(8) 0.11429(9) 0.0396(4) 1.04(1) . Uani d
C(3) 0.79725(9) 0.26823(8) 0.1843(1) 0.0473(5) 1.01(2) . Uani d
C(4) 0.88381(9) 0.27294(9) 0.1949(1) 0.0547(5) 1.01(2) . Uani d
C(5) 0.91857(9) 0.3200(1) 0.1365(1) 0.0564(6) 1.00(2) . Uani d
C(6) 0.8680(1) 0.36320(9) 0.0663(1) 0.0529(6) 1.02(2) . Uani d
C(7) 0.78122(8) 0.35889(8) 0.05505(9) 0.0422(5) 1.03(1) . Uani d
C(8) 0.71328(9) 0.39619(8) -0.0136(1) 0.0460(5) 1.04(2) . Uani d
C(9) 0.7163(1) 0.44472(9) -0.0883(1) 0.0580(6) 1.00(2) . Uani d
C(10) 0.6418(1) 0.4699(1) -0.1446(1) 0.0694(7) 1.01(2) . Uani d
C(11) 0.5659(1) 0.4483(1) -0.1264(1) 0.0652(6) 1.01(2) . Uani d
C(12) 0.5622(1) 0.39942(9) -0.0522(1) 0.0561(6) 1.03(2) . Uani d
C(13) 0.63612(9) 0.37220(8) 0.00413(9) 0.0425(5) 1.03(1) . Uani d
C(14) 0.60488(8) 0.34391(7) 0.15838(8) 0.0363(4) 1.01(2) . Uani d
C(15) 0.54187(7) 0.27762(7) 0.18359(8) 0.0364(4) 1.05(1) . Uani d
C(16) 0.58477(8) 0.19094(8) 0.21607(9) 0.0408(5) 1.07(1) . Uani d
C(17) 0.64999(8) 0.17428(8) 0.28869(9) 0.0439(5) 1.01(2) . Uani d
C(18) 0.67772(9) 0.0881(1) 0.3056(1) 0.0571(6) 1.01(2) . Uani d
C(19) 0.6414(1) 0.0207(1) 0.2514(1) 0.0605(7) 0.99(2) S Uani d
C(20) 0.5770(1) 0.03648(9) 0.1783(1) 0.0561(6) 1.02(2) . Uani d
C(21) 0.54901(9) 0.12220(8) 0.15999(9) 0.0440(5) 1.04(1) . Uani d
C(22) 0.48217(9) 0.15750(9) 0.0890(1) 0.0457(5) 1.05(2) . Uani d
C(23) 0.4270(1) 0.1165(1) 0.0192(1) 0.0592(6) 1.01(2) . Uani d
C(24) 0.3669(1) 0.1658(1) -0.0367(1) 0.0736(8) 1.02(2) . Uani d
C(25) 0.3605(1) 0.2545(1) -0.0236(1) 0.0701(7) 1.03(2) . Uani d
C(26) 0.41508(9) 0.2966(1) 0.0463(1) 0.0516(5) 1.03(2) . Uani d
C(27) 0.47641(8) 0.24772(8) 0.10242(9) 0.0411(5) 1.06(2) . Uani d
C(28) 0.5000 0.3273(1) 0.2500 0.0383(6) 0.512(8) ST Uani d
H(1) 0.7737 0.2365 0.2261 0.054 1.000 . Uiso c
H(2) 0.9195 0.2417 0.2432 0.057 1.000 . Uiso c
H(3) 0.9788 0.3227 0.1441 0.056 1.000 . Uiso c
H(4) 0.8917 0.3966 0.0254 0.053 1.000 . Uiso c
H(5) 0.7693 0.4611 -0.1007 0.059 1.000 . Uiso c
H(6) 0.6433 0.5044 -0.1958 0.066 1.000 . Uiso c
H(7) 0.5143 0.4679 -0.1661 0.067 1.000 . Uiso c
H(8) 0.5085 0.3837 -0.0408 0.057 1.000 . Uiso c
H(9) 0.6304 0.2568 0.0670 0.045 1.000 . Uiso c
H(10) 0.5745 0.3970 0.1380 0.044 1.000 . Uiso c
H(11) 0.6467 0.3576 0.2105 0.044 1.000 . Uiso c
H(12) 0.6750 0.2218 0.3270 0.047 1.000 . Uiso c
H(13) 0.7238 0.0763 0.3561 0.054 1.000 . Uiso c
H(14) 0.6601 -0.0386 0.2640 0.054 1.000 . Uiso c
H(15) 0.5518 -0.0119 0.1407 0.051 1.000 . Uiso c
H(16) 0.4304 0.0547 0.0084 0.059 1.000 . Uiso c
H(17) 0.3286 0.1380 -0.0856 0.069 1.000 . Uiso c
H(18) 0.3177 0.2882 -0.0636 0.069 1.000 . Uiso c
H(19) 0.4100 0.3591 0.0554 0.057 1.000 . Uiso c
H(20) 0.5444 0.3689 0.2863 0.077 1.000 . Uiso c

loop_
_atom_site_aniso_label
_atom_site_aniso_U_11
_atom_site_aniso_U_22
_atom_site_aniso_U_33
_atom_site_aniso_U_12
_atom_site_aniso_U_13
_atom_site_aniso_U_23
C(1) 0.0397(9) 0.0374(8) 0.0382(9) -0.0036(5) 0.0129(6) -0.0013(6)
C(2) 0.0411(9) 0.0393(8) 0.0412(9) -0.0029(6) 0.0153(7) -0.0046(6)
C(3) 0.044(1) 0.0523(9) 0.047(1) -0.0013(6) 0.0120(7) 0.0023(7)
C(4) 0.041(1) 0.062(1) 0.058(1) 0.0027(7) 0.0060(7) 0.0006(8)
C(5) 0.0372(9) 0.062(1) 0.072(1) -0.0049(7) 0.0163(9) -0.0082(9)
C(6) 0.050(1) 0.052(1) 0.065(1) -0.0100(7) 0.0285(9) -0.0062(8)
C(7) 0.045(1) 0.0389(8) 0.046(1) -0.0045(6) 0.0184(7) -0.0061(6)
C(8) 0.057(1) 0.0387(9) 0.048(1) -0.0004(6) 0.0238(8) -0.0007(6)
C(9) 0.073(1) 0.050(1) 0.062(1) 0.0027(8) 0.036(1) 0.0127(8)
C(10) 0.097(2) 0.062(1) 0.060(1) 0.0176(9) 0.038(1) 0.0240(8)
C(11) 0.076(1) 0.068(1) 0.053(1) 0.0247(8) 0.0178(9) 0.0193(8)
C(12) 0.056(1) 0.064(1) 0.050(1) 0.0099(7) 0.0166(8) 0.0097(8)
C(13) 0.050(1) 0.0408(8) 0.040(1) 0.0018(6) 0.0168(7) 0.0007(6)
C(14) 0.0384(8) 0.0355(7) 0.0366(9) -0.0019(5) 0.0121(6) -0.0012(6)
C(15) 0.0372(8) 0.0369(8) 0.0367(9) -0.0005(5) 0.0117(6) 0.0006(6)
C(16) 0.0444(9) 0.0398(8) 0.044(1) -0.0003(6) 0.0215(8) 0.0014(6)
C(17) 0.043(1) 0.0486(9) 0.044(1) 0.0051(6) 0.0160(8) 0.0048(7)
C(18) 0.057(1) 0.062(1) 0.058(1) 0.0203(8) 0.0244(9) 0.0199(9)
C(19) 0.079(1) 0.042(1) 0.073(2) 0.0175(8) 0.042(1) 0.0157(9)
C(20) 0.078(1) 0.0359(9) 0.068(1) -0.0014(7) 0.043(1) -0.0055(8)
C(21) 0.053(1) 0.0388(9) 0.048(1) -0.0048(6) 0.0284(8) -0.0046(6)
C(22) 0.049(1) 0.050(1) 0.044(1) -0.0106(7) 0.0233(8) -0.0102(7)
C(23) 0.066(1) 0.062(1) 0.055(1) -0.0193(9) 0.023(1) -0.0225(9)
C(24) 0.065(1) 0.096(2) 0.056(1) -0.028(1) 0.006(1) -0.026(1)
C(25) 0.050(1) 0.099(2) 0.053(1) -0.0077(9) -0.0035(9) 0.000(1)
C(26) 0.043(1) 0.062(1) 0.048(1) -0.0019(7) 0.0083(8) 0.0001(8)
C(27) 0.0378(9) 0.049(1) 0.039(1) -0.0053(6) 0.0143(7) -0.0049(7)
C(28) 0.041(1) 0.037(1) 0.040(1) 0.0000 0.0169(9) 0.0000

loop_
_atom_type_symbol
_atom_type_oxidation_number
_atom_type_number_in_cell
_atom_type_scat_dispersion_real
_atom_type_scat_dispersion_imag
_atom_type_scat_source
C 0 110 0.002 0.002
;International Tables for Crystallography
(1992, Vol. C, Table 6.1.1.2)
;
H 0 80 0.000 0.000
;International Tables for Crystallography
(1992, Vol. C, Table 6.1.1.2)
;

loop_
_geom_angle_atom_site_label_1
_geom_angle_atom_site_label_2
_geom_angle_atom_site_label_3
_geom_angle
_geom_angle_site_symmetry_1
_geom_angle_site_symmetry_2
_geom_angle_site_symmetry_3
_geom_angle_publ_flag
C(2) C(1) C(13) 101.76(9) . . . ?
C(2) C(1) C(14) 115.3(1) . . . ?
C(2) C(1) H(9) 108.0 . . . no
C(13) C(1) C(14) 115.8(1) . . . ?
C(13) C(1) H(9) 107.8 . . . no
C(14) C(1) H(9) 107.8 . . . no
C(1) C(2) C(3) 129.9(1) . . . ?
C(1) C(2) C(7) 110.4(1) . . . ?
C(3) C(2) C(7) 119.6(1) . . . ?
C(2) C(3) C(4) 119.3(1) . . . ?
C(2) C(3) H(1) 120.4 . . . no
C(4) C(3) H(1) 120.3 . . . no
C(3) C(4) C(5) 120.9(1) . . . ?
C(3) C(4) H(2) 118.9 . . . no
C(5) C(4) H(2) 120.2 . . . no
C(4) C(5) C(6) 120.5(1) . . . ?
C(4) C(5) H(3) 120.5 . . . no
C(6) C(5) H(3) 118.9 . . . no
C(5) C(6) C(7) 119.0(1) . . . ?
C(5) C(6) H(4) 121.1 . . . no
C(7) C(6) H(4) 119.9 . . . no
C(2) C(7) C(6) 120.7(1) . . . ?
C(2) C(7) C(8) 108.6(1) . . . ?
C(6) C(7) C(8) 130.7(1) . . . ?
C(7) C(8) C(9) 130.4(1) . . . ?
C(7) C(8) C(13) 108.7(1) . . . ?
C(9) C(8) C(13) 120.9(1) . . . ?
C(8) C(9) C(10) 118.8(1) . . . ?
C(8) C(9) H(5) 121.0 . . . no
C(10) C(9) H(5) 120.2 . . . no
C(9) C(10) C(11) 120.6(1) . . . ?
C(9) C(10) H(6) 119.4 . . . no
C(11) C(10) H(6) 120.0 . . . no
C(10) C(11) C(12) 121.1(1) . . . ?
C(10) C(11) H(7) 119.3 . . . no
C(12) C(11) H(7) 119.6 . . . no
C(11) C(12) C(13) 119.2(1) . . . ?
C(11) C(12) H(8) 120.3 . . . no
C(13) C(12) H(8) 120.6 . . . no
C(1) C(13) C(8) 110.5(1) . . . ?
C(1) C(13) C(12) 130.0(1) . . . ?
C(8) C(13) C(12) 119.5(1) . . . ?
C(1) C(14) C(15) 116.66(9) . . . ?
C(1) C(14) H(10) 107.5 . . . no
C(1) C(14) H(11) 108.1 . . . no
C(15) C(14) H(10) 107.9 . . . no
C(15) C(14) H(11) 108.4 . . . no
H(10) C(14) H(11) 107.9 . . . no
C(14) C(15) C(16) 111.46(9) . . . ?
C(14) C(15) C(27) 111.4(1) . . . ?
C(14) C(15) C(28) 105.55(9) . . . ?
C(16) C(15) C(27) 101.2(1) . . . ?
C(16) C(15) C(28) 116.19(9) . . . ?
C(27) C(15) C(28) 111.15(8) . . . ?
C(15) C(16) C(17) 129.5(1) . . . ?
C(15) C(16) C(21) 110.5(1) . . . ?
C(17) C(16) C(21) 120.0(1) . . . ?
C(16) C(17) C(18) 118.8(1) . . . ?
C(16) C(17) H(12) 119.9 . . . no
C(18) C(17) H(12) 121.3 . . . no
C(17) C(18) C(19) 121.1(1) . . . ?
C(17) C(18) H(13) 119.0 . . . no
C(19) C(18) H(13) 120.0 . . . no
C(18) C(19) C(20) 120.8(1) . . . ?
C(18) C(19) H(14) 120.6 . . . no
C(20) C(19) H(14) 118.6 . . . no
C(19) C(20) C(21) 119.0(1) . . . ?
C(19) C(20) H(15) 119.9 . . . no
C(21) C(20) H(15) 121.1 . . . no
C(16) C(21) C(20) 120.4(1) . . . ?
C(16) C(21) C(22) 108.8(1) . . . ?
C(20) C(21) C(22) 130.7(1) . . . ?
C(21) C(22) C(23) 131.2(1) . . . ?
C(21) C(22) C(27) 108.4(1) . . . ?
C(23) C(22) C(27) 120.4(2) . . . ?
C(22) C(23) C(24) 119.1(1) . . . ?
C(22) C(23) H(16) 121.7 . . . no
C(24) C(23) H(16) 119.2 . . . no
C(23) C(24) C(25) 120.9(2) . . . ?
C(23) C(24) H(17) 119.6 . . . no
C(25) C(24) H(17) 119.5 . . . no
C(24) C(25) C(26) 120.8(2) . . . ?
C(24) C(25) H(18) 119.7 . . . no
C(26) C(25) H(18) 119.5 . . . no
C(25) C(26) C(27) 118.7(1) . . . ?
C(25) C(26) H(19) 120.4 . . . no
C(27) C(26) H(19) 120.8 . . . no
C(15) C(27) C(22) 111.1(1) . . . ?
C(15) C(27) C(26) 128.8(1) . . . ?
C(22) C(27) C(26) 120.1(1) . . . ?
C(15) C(28) C(15) 121.9(1) . . . ?
C(15) C(28) H(20) 107.5 . . . no
C(15) C(28) H(20) 107.4 . . . no
C(15) C(28) H(20) 107.4 2_655 2_655 2_655 no
C(15) C(28) H(20) 107.5 2_655 2_655 2_655 no
H(20) C(28) H(20) 103.7 . . . no

loop_
_geom_bond_atom_site_label_1
_geom_bond_atom_site_label_2
_geom_bond_distance
_geom_bond_publ_flag
C(1) C(2) 1.525(2) ?
C(1) C(13) 1.518(2) ?
C(1) C(14) 1.552(2) ?
C(1) H(9) 0.96 no
C(2) C(3) 1.379(2) ?
C(2) C(7) 1.400(2) ?
C(3) C(4) 1.389(2) ?
C(3) H(1) 0.96 no
C(4) C(5) 1.379(2) ?
C(4) H(2) 0.96 no
C(5) C(6) 1.375(2) ?
C(5) H(3) 0.97 no
C(6) C(7) 1.391(2) ?
C(6) H(4) 0.96 no
C(7) C(8) 1.465(2) ?
C(8) C(9) 1.387(2) ?
C(8) C(13) 1.402(2) ?
C(9) C(10) 1.380(2) ?
C(9) H(5) 0.96 no
C(10) C(11) 1.378(2) ?
C(10) H(6) 0.96 no
C(11) C(12) 1.387(2) ?
C(11) H(7) 0.97 no
C(12) C(13) 1.382(2) ?
C(12) H(8) 0.97 no
C(14) C(15) 1.559(2) ?
C(14) H(10) 0.97 no
C(14) H(11) 0.95 no
C(15) C(16) 1.528(2) ?
C(15) C(27) 1.522(2) ?
C(15) C(28) 1.562(1) ?
C(16) C(17) 1.384(2) ?
C(16) C(21) 1.402(2) ?
C(17) C(18) 1.397(2) ?
C(17) H(12) 0.97 no
C(18) C(19) 1.374(2) ?
C(18) H(13) 0.97 no
C(19) C(20) 1.378(2) ?
C(19) H(14) 0.96 no
C(20) C(21) 1.394(2) ?
C(20) H(15) 0.97 no
C(21) C(22) 1.463(2) ?
C(22) C(23) 1.388(2) ?
C(22) C(27) 1.400(2) ?
C(23) C(24) 1.376(2) ?
C(23) H(16) 0.96 no
C(24) C(25) 1.377(2) ?
C(24) H(17) 0.96 no
C(25) C(26) 1.392(2) ?
C(25) H(18) 0.97 no
C(26) C(27) 1.385(2) ?
C(26) H(19) 0.97 no
C(28) H(20) 1.03 no
C(28) H(20) 1.03 no

loop_
_geom_torsion_atom_site_label_1
_geom_torsion_atom_site_label_2
_geom_torsion_atom_site_label_3
_geom_torsion_atom_site_label_4
_geom_torsion
_geom_torsion_publ_flag
C(1) C(2) C(3) C(4) 177.6(1) no
C(1) C(2) C(7) C(6) -178.1(1) no
C(1) C(2) C(7) C(8) 0.7(1) no
C(1) C(13) C(8) C(7) -1.7(1) no
C(1) C(13) C(8) C(9) 176.1(1) no
C(1) C(13) C(12) C(11) -176.0(1) no
C(1) C(14) C(15) C(16) 58.4(1) no
C(1) C(14) C(15) C(27) -53.8(1) no
C(1) C(14) C(15) C(28) -174.58(9) no
C(2) C(1) C(13) C(8) 2.0(1) no
C(2) C(1) C(13) C(12) 179.7(1) no
C(2) C(1) C(14) C(15) -120.5(1) no
C(2) C(3) C(4) C(5) -0.1(2) no
C(2) C(7) C(6) C(5) 0.1(2) no
C(2) C(7) C(8) C(9) -176.9(1) no
C(2) C(7) C(8) C(13) 0.6(1) no
C(3) C(2) C(1) C(13) -179.2(1) no
C(3) C(2) C(1) C(14) 54.6(2) no
C(3) C(2) C(7) C(6) -0.2(2) no
C(3) C(2) C(7) C(8) 178.6(1) no
C(3) C(4) C(5) C(6) -0.1(2) no
C(4) C(3) C(2) C(7) 0.2(2) no
C(4) C(5) C(6) C(7) 0.1(2) no
C(5) C(6) C(7) C(8) -178.5(1) no
C(6) C(7) C(8) C(9) 1.8(2) no
C(6) C(7) C(8) C(13) 179.3(1) no
C(7) C(2) C(1) C(13) -1.6(1) no
C(7) C(2) C(1) C(14) -127.8(1) no
C(7) C(8) C(9) C(10) 177.9(1) no
C(7) C(8) C(13) C(12) -179.6(1) no
C(8) C(9) C(10) C(11) 0.9(2) no
C(8) C(13) C(1) C(14) 127.8(1) no
C(8) C(13) C(12) C(11) 1.4(2) no
C(9) C(8) C(13) C(12) -1.8(2) no
C(9) C(10) C(11) C(12) -1.3(2) no
C(10) C(9) C(8) C(13) 0.7(2) no
C(10) C(11) C(12) C(13) 0.1(2) no
C(12) C(13) C(1) C(14) -54.5(2) no
C(13) C(1) C(14) C(15) 120.9(1) no
C(14) C(15) C(16) C(17) 61.9(1) no
C(14) C(15) C(16) C(21) -117.8(1) no
C(14) C(15) C(27) C(22) 117.4(1) no
C(14) C(15) C(27) C(26) -64.4(1) no
C(14) C(15) C(28) C(15) -157.8(1) no
C(15) C(16) C(17) C(18) 178.9(1) no
C(15) C(16) C(21) C(20) -178.3(1) no
C(15) C(16) C(21) C(22) -0.1(1) no
C(15) C(27) C(22) C(21) 1.2(1) no
C(15) C(27) C(22) C(23) 178.8(1) no
C(15) C(27) C(26) C(25) -178.8(1) no
C(15) C(28) C(15) C(16) -33.77(8) no
C(15) C(28) C(15) C(27) 81.20(8) no
C(16) C(15) C(27) C(22) -1.2(1) no
C(16) C(15) C(27) C(26) 177.0(1) no
C(16) C(17) C(18) C(19) 0.1(2) no
C(16) C(21) C(20) C(19) -1.2(2) no
C(16) C(21) C(22) C(23) -177.9(1) no
C(16) C(21) C(22) C(27) -0.7(1) no
C(17) C(16) C(15) C(27) -179.5(1) no
C(17) C(16) C(15) C(28) -59.0(2) no
C(17) C(16) C(21) C(20) 1.9(2) no
C(17) C(16) C(21) C(22) -179.8(1) no
C(17) C(18) C(19) C(20) 0.6(2) no
C(18) C(17) C(16) C(21) -1.4(2) no
C(18) C(19) C(20) C(21) -0.0(2) no
C(19) C(20) C(21) C(22) -179.0(1) no
C(20) C(21) C(22) C(23) 0.1(2) no
C(20) C(21) C(22) C(27) 177.3(1) no
C(21) C(16) C(15) C(27) 0.8(1) no
C(21) C(16) C(15) C(28) 121.2(1) no
C(21) C(22) C(23) C(24) 177.2(1) no
C(21) C(22) C(27) C(26) -177.2(1) no
C(22) C(23) C(24) C(25) -0.7(2) no
C(22) C(27) C(15) C(28) -125.2(1) no
C(22) C(27) C(26) C(25) -0.7(2) no
C(23) C(22) C(27) C(26) 0.4(2) no
C(23) C(24) C(25) C(26) 0.5(2) no
C(24) C(23) C(22) C(27) 0.3(2) no
C(24) C(25) C(26) C(27) 0.3(2) no
C(26) C(27) C(15) C(28) 53.0(2) no
